data_1561907
loop_
_publ_author_name
'Zhao, Hua-Jun'

_publ_section_title
;
 Syntheses, crystal structures, and NLO properties of the quaternary
 sulfides RE3Sb0.33SiS7 (RE=La, Pr)
;
_journal_name_full 'Journal of Solid State Chemistry'
_journal_page_first 5
_journal_page_last 9
_journal_paper_doi 10.1016/j.jssc.2015.03.010
_journal_volume 227
_journal_year 2015
_chemical_formula_sum 'La3 S7 Sb0.33 Si'
_chemical_formula_weight 709.86
_space_group_IT_number 173
_space_group_name_Hall 'P 6c'
_space_group_name_H-M_alt 'P 63'
_symmetry_cell_setting hexagonal
_symmetry_space_group_name_H-M 'P 63'
_atom_sites_solution_hydrogens .
_atom_sites_solution_primary direct
_atom_sites_solution_secondary difmap
_cell_angle_alpha 90.00
_cell_angle_beta 90.00
_cell_angle_gamma 120.00
_cell_formula_units_Z 2
_cell_length_a 10.370(3)
_cell_length_b 10.370(3)
_cell_length_c 5.7549(19)
_cell_measurement_temperature 293(2)
_cell_volume 536.0(3)
_computing_cell_refinement 'Bruker XSCANS'
_computing_data_collection 'Bruker XSCANS'
_computing_data_reduction 'Bruker SHELXTL'
_computing_molecular_graphics 'Bruker SHELXTL'
_computing_publication_material 'Bruker SHELXTL'
_computing_structure_refinement 'SHELXL-97 (Sheldrick, 1997)'
_computing_structure_solution 'SHELXS-97 (Sheldrick, 1990)'
_diffrn_ambient_temperature 293(2)
_diffrn_measured_fraction_theta_full 1.000
_diffrn_measured_fraction_theta_max 1.000
_diffrn_measurement_device_type 'Bruker P4'
_diffrn_measurement_method '\w scans'
_diffrn_radiation_monochromator graphite
_diffrn_radiation_source 'fine-focus sealed tube'
_diffrn_radiation_type MoK\a
_diffrn_radiation_wavelength 0.71073
_diffrn_reflns_av_R_equivalents 0.0355
_diffrn_reflns_av_sigmaI/netI 0.0295
_diffrn_reflns_limit_h_max 13
_diffrn_reflns_limit_h_min -13
_diffrn_reflns_limit_k_max 13
_diffrn_reflns_limit_k_min -13
_diffrn_reflns_limit_l_max 7
_diffrn_reflns_limit_l_min -6
_diffrn_reflns_number 4294
_diffrn_reflns_theta_full 27.48
_diffrn_reflns_theta_max 27.48
_diffrn_reflns_theta_min 2.27
_exptl_absorpt_coefficient_mu 13.962
_exptl_absorpt_correction_T_max 1.0000
_exptl_absorpt_correction_T_min 0.5339
_exptl_absorpt_correction_type multi-scan
_exptl_crystal_colour red
_exptl_crystal_density_diffrn 4.396
_exptl_crystal_density_method 'not measured'
_exptl_crystal_description Prism
_exptl_crystal_F_000 628
_exptl_crystal_size_max 0.20
_exptl_crystal_size_mid 0.20
_exptl_crystal_size_min 0.20
_refine_diff_density_max 1.730
_refine_diff_density_min -1.827
_refine_diff_density_rms 0.256
_refine_ls_abs_structure_details 'Flack H D (1983), Acta Cryst. A39, 876-881'
_refine_ls_abs_structure_Flack -0.04(5)
_refine_ls_extinction_coef 0.0020(6)
_refine_ls_extinction_expression Fc^*^=kFc[1+0.001xFc^2^\l^3^/sin(2\q)]^-1/4^
_refine_ls_extinction_method SHELXL
_refine_ls_goodness_of_fit_ref 1.221
_refine_ls_hydrogen_treatment .
_refine_ls_matrix_type full
_refine_ls_number_parameters 38
_refine_ls_number_reflns 817
_refine_ls_number_restraints 1
_refine_ls_restrained_S_all 1.220
_refine_ls_R_factor_all 0.0274
_refine_ls_R_factor_gt 0.0271
_refine_ls_shift/su_max 0.001
_refine_ls_shift/su_mean 0.000
_refine_ls_structure_factor_coef Fsqd
_refine_ls_weighting_details 'calc w=1/[\s^2^(Fo^2^)+(0.0323P)^2^+3.0576P] where P=(Fo^2^+2Fc^2^)/3'
_refine_ls_weighting_scheme calc
_refine_ls_wR_factor_gt 0.0757
_refine_ls_wR_factor_ref 0.0758
_reflns_number_gt 806
_reflns_number_total 817
_reflns_threshold_expression >2sigma(I)
_cod_data_source_file JSSC-2015-227-5.CIF
_cod_data_source_block La3SiSb0.33S7
_cod_depositor_comments
;
The following automatic conversions were performed:

data item '_exptl_absorpt_correction_type' value 'Multi-scan' was
changed to 'multi-scan' in accordance with the built-in table derived
from the CIF Core dictionary named 'cif_core.dic' version 2.4.5 last
updated on 2014-11-21.

data item '_symmetry_cell_setting' value 'Hexagonal' was changed to
'hexagonal' in accordance with the built-in table derived from the
CIF Core dictionary named 'cif_core.dic' version 2.4.5 last updated
on 2014-11-21.

Automatic conversion script
Id: cif_fix_values 8369 2020-08-20 11:38:08Z andrius 
;
_cod_original_sg_symbol_H-M P63
_cod_database_code 1561907

loop_
_symmetry_equiv_pos_as_xyz
'x, y, z'
'-y, x-y, z'
'-x+y, -x, z'
'-x, -y, z+1/2'
'y, -x+y, z+1/2'
'x-y, x, z+1/2'

loop_
_atom_site_label
_atom_site_type_symbol
_atom_site_fract_x
_atom_site_fract_y
_atom_site_fract_z
_atom_site_U_iso_or_equiv
_atom_site_adp_type
_atom_site_occupancy
_atom_site_symmetry_multiplicity
_atom_site_calc_flag
_atom_site_refinement_flags
_atom_site_disorder_assembly
_atom_site_disorder_group
La1 La -0.87834(4) -0.64149(4) -0.2811(2) 0.01479(19) Uani 1 1 d . . .
Si1 Si -0.6667 -0.3333 0.1349(7) 0.0127(8) Uani 1 3 d S . .
Sb1 Sb -1.0000 -1.0000 -0.0232(12) 0.0211(5) Uani 0.33 3 d SP . .
S1 S -0.8832(2) -0.4074(2) -0.0065(4) 0.0129(4) Uani 1 1 d . . .
S2 S -0.6667 -0.3333 -0.5031(7) 0.0145(7) Uani 1 3 d S . .
S3 S -0.74594(19) -0.83071(19) -0.2706(5) 0.0158(4) Uani 1 1 d . . .

loop_
_atom_site_aniso_label
_atom_site_aniso_U_11
_atom_site_aniso_U_22
_atom_site_aniso_U_33
_atom_site_aniso_U_23
_atom_site_aniso_U_13
_atom_site_aniso_U_12
La1 0.0132(2) 0.0186(2) 0.0142(3) -0.0010(3) -0.0017(3) 0.00922(17)
Si1 0.0134(11) 0.0134(11) 0.0114(19) 0.000 0.000 0.0067(5)
Sb1 0.0200(7) 0.0200(7) 0.0233(14) 0.000 0.000 0.0100(4)
S1 0.0129(9) 0.0137(9) 0.0130(10) -0.0012(8) -0.0005(8) 0.0074(7)
S2 0.0168(10) 0.0168(10) 0.0100(18) 0.000 0.000 0.0084(5)
S3 0.0207(8) 0.0165(8) 0.0154(9) -0.0004(11) 0.0012(11) 0.0133(7)

loop_
_atom_type_symbol
_atom_type_description
_atom_type_scat_dispersion_real
_atom_type_scat_dispersion_imag
_atom_type_scat_source
Si Si 0.0817 0.0704 'International Tables Vol C Tables 4.2.6.8 and 6.1.1.4'
S S 0.1246 0.1234 'International Tables Vol C Tables 4.2.6.8 and 6.1.1.4'
Sb Sb -0.5866 1.5461 'International Tables Vol C Tables 4.2.6.8 and 6.1.1.4'
La La -0.2871 2.4523 'International Tables Vol C Tables 4.2.6.8 and 6.1.1.4'

loop_
_geom_angle_atom_site_label_1
_geom_angle_atom_site_label_2
_geom_angle_atom_site_label_3
_geom_angle
_geom_angle_site_symmetry_1
_geom_angle_site_symmetry_3
S3 La1 S1 139.61(8) . .
S3 La1 S3 87.17(7) . 2_345
S1 La1 S3 110.90(6) . 2_345
S3 La1 S3 77.98(7) . 6_454
S1 La1 S3 139.77(6) . 6_454
S3 La1 S3 77.53(6) 2_345 6_454
S3 La1 S1 73.31(6) . 2_455
S1 La1 S1 70.36(8) . 2_455
S3 La1 S1 141.35(8) 2_345 2_455
S3 La1 S1 127.83(6) 6_454 2_455
S3 La1 S1 144.82(7) . 4_344
S1 La1 S1 74.90(4) . 4_344
S3 La1 S1 69.05(5) 2_345 4_344
S3 La1 S1 71.96(6) 6_454 4_344
S1 La1 S1 140.67(5) 2_455 4_344
S3 La1 S3 76.16(6) . 6_455
S1 La1 S3 74.10(6) . 6_455
S3 La1 S3 75.75(6) 2_345 6_455
S3 La1 S3 143.39(7) 6_454 6_455
S1 La1 S3 67.43(6) 2_455 6_455
S1 La1 S3 119.62(6) 4_344 6_455
S3 La1 S2 111.96(4) . .
S1 La1 S2 70.37(7) . .
S3 La1 S2 149.33(7) 2_345 .
S3 La1 S2 83.17(8) 6_454 .
S1 La1 S2 69.07(7) 2_455 .
S1 La1 S2 82.46(5) 4_344 .
S3 La1 S2 130.70(8) 6_455 .
S3 La1 Sb1 48.90(6) . 4_334
S1 La1 Sb1 159.48(7) . 4_334
S3 La1 Sb1 48.78(6) 2_345 4_334
S3 La1 Sb1 48.29(10) 6_454 4_334
S1 La1 Sb1 122.22(6) 2_455 4_334
S1 La1 Sb1 96.52(7) 4_344 4_334
S3 La1 Sb1 95.11(11) 6_455 4_334
S2 La1 Sb1 127.79(11) . 4_334
S3 La1 Sb1 48.14(5) . .
S1 La1 Sb1 119.59(10) . .
S3 La1 Sb1 48.03(5) 2_345 .
S3 La1 Sb1 95.72(10) 6_454 .
S1 La1 Sb1 96.27(7) 2_455 .
S1 La1 Sb1 116.92(5) 4_344 .
S3 La1 Sb1 47.68(10) 6_455 .
S2 La1 Sb1 159.350(16) . .
Sb1 La1 Sb1 47.429(18) 4_334 .
S2 Si1 S1 112.37(12) 1_556 .
S2 Si1 S1 112.37(12) 1_556 3_445
S1 Si1 S1 106.42(13) . 3_445
S2 Si1 S1 112.37(12) 1_556 2_455
S1 Si1 S1 106.42(13) . 2_455
S1 Si1 S1 106.42(13) 3_445 2_455
S3 Sb1 S3 95.20(18) 3_435 .
S3 Sb1 S3 95.20(18) 3_435 2_345
S3 Sb1 S3 95.20(18) . 2_345
S3 Sb1 S3 179.5(3) 3_435 6_455
S3 Sb1 S3 85.17(3) . 6_455
S3 Sb1 S3 85.17(3) 2_345 6_455
S3 Sb1 S3 85.17(3) 3_435 5_545
S3 Sb1 S3 85.17(3) . 5_545
S3 Sb1 S3 179.5(3) 2_345 5_545
S3 Sb1 S3 94.47(17) 6_455 5_545
S3 Sb1 S3 85.17(3) 3_435 4_335
S3 Sb1 S3 179.5(3) . 4_335
S3 Sb1 S3 85.17(3) 2_345 4_335
S3 Sb1 S3 94.47(17) 6_455 4_335
S3 Sb1 S3 94.47(17) 5_545 4_335
S3 Sb1 Sb1 58.50(13) 3_435 4_334
S3 Sb1 Sb1 58.50(13) . 4_334
S3 Sb1 Sb1 58.50(13) 2_345 4_334
S3 Sb1 Sb1 122.04(13) 6_455 4_334
S3 Sb1 Sb1 122.04(13) 5_545 4_334
S3 Sb1 Sb1 122.04(13) 4_335 4_334
S3 Sb1 Sb1 121.50(13) 3_435 4_335
S3 Sb1 Sb1 121.50(13) . 4_335
S3 Sb1 Sb1 121.50(13) 2_345 4_335
S3 Sb1 Sb1 57.96(13) 6_455 4_335
S3 Sb1 Sb1 57.96(13) 5_545 4_335
S3 Sb1 Sb1 57.96(13) 4_335 4_335
Sb1 Sb1 Sb1 180.000(4) 4_334 4_335
S3 Sb1 La1 126.34(4) 3_435 5_545
S3 Sb1 La1 54.55(7) . 5_545
S3 Sb1 La1 126.95(5) 2_345 5_545
S3 Sb1 La1 53.60(6) 6_455 5_545
S3 Sb1 La1 52.99(7) 5_545 5_545
S3 Sb1 La1 124.9(2) 4_335 5_545
Sb1 Sb1 La1 113.05(10) 4_334 5_545
Sb1 Sb1 La1 66.95(10) 4_335 5_545
S3 Sb1 La1 54.55(7) 3_435 4_335
S3 Sb1 La1 126.95(5) . 4_335
S3 Sb1 La1 126.34(4) 2_345 4_335
S3 Sb1 La1 124.9(2) 6_455 4_335
S3 Sb1 La1 53.60(6) 5_545 4_335
S3 Sb1 La1 52.99(7) 4_335 4_335
Sb1 Sb1 La1 113.05(10) 4_334 4_335
Sb1 Sb1 La1 66.95(10) 4_335 4_335
La1 Sb1 La1 105.66(11) 5_545 4_335
S3 Sb1 La1 126.95(5) 3_435 6_455
S3 Sb1 La1 126.34(4) . 6_455
S3 Sb1 La1 54.55(7) 2_345 6_455
S3 Sb1 La1 52.99(7) 6_455 6_455
S3 Sb1 La1 124.9(2) 5_545 6_455
S3 Sb1 La1 53.60(6) 4_335 6_455
Sb1 Sb1 La1 113.05(10) 4_334 6_455
Sb1 Sb1 La1 66.95(10) 4_335 6_455
La1 Sb1 La1 105.66(11) 5_545 6_455
La1 Sb1 La1 105.66(11) 4_335 6_455
S3 Sb1 La1 53.15(7) 3_435 2_345
S3 Sb1 La1 124.1(2) . 2_345
S3 Sb1 La1 52.54(6) 2_345 2_345
S3 Sb1 La1 126.92(4) 6_455 2_345
S3 Sb1 La1 127.53(4) 5_545 2_345
S3 Sb1 La1 56.41(7) 4_335 2_345
Sb1 Sb1 La1 65.62(10) 4_334 2_345
Sb1 Sb1 La1 114.38(10) 4_335 2_345
La1 Sb1 La1 178.7(2) 5_545 2_345
La1 Sb1 La1 75.081(11) 4_335 2_345
La1 Sb1 La1 75.081(11) 6_455 2_345
Si1 S1 La1 93.02(9) . .
Si1 S1 La1 90.18(9) . 3_445
La1 S1 La1 111.24(8) . 3_445
Si1 S1 La1 124.87(12) . 4_345
La1 S1 La1 136.14(7) . 4_345
La1 S1 La1 91.74(5) 3_445 4_345
Si1 S2 La1 114.29(7) 1_554 3_445
Si1 S2 La1 114.29(7) 1_554 .
La1 S2 La1 104.26(8) 3_445 .
Si1 S2 La1 114.29(7) 1_554 2_455
La1 S2 La1 104.26(8) 3_445 2_455
La1 S2 La1 104.26(8) . 2_455
Sb1 S3 Sb1 63.53(4) . 4_334
Sb1 S3 La1 79.32(5) . .
Sb1 S3 La1 78.11(5) 4_334 .
Sb1 S3 La1 78.82(6) . 3_435
Sb1 S3 La1 77.62(5) 4_334 3_435
La1 S3 La1 152.70(7) . 3_435
Sb1 S3 La1 77.16(14) . 5_545
Sb1 S3 La1 140.69(14) 4_334 5_545
La1 S3 La1 95.74(8) . 5_545
La1 S3 La1 95.13(7) 3_435 5_545
Sb1 S3 La1 139.44(15) . 5_544
Sb1 S3 La1 75.91(14) 4_334 5_544
La1 S3 La1 93.31(7) . 5_544
La1 S3 La1 92.74(7) 3_435 5_544
La1 S3 La1 143.39(7) 5_545 5_544

loop_
_geom_bond_atom_site_label_1
_geom_bond_atom_site_label_2
_geom_bond_distance
_geom_bond_site_symmetry_2
La1 S3 2.9041(18) .
La1 S1 2.919(2) .
La1 S3 2.9328(19) 2_345
La1 S3 2.974(3) 6_454
La1 S1 3.023(2) 2_455
La1 S1 3.051(2) 4_344
La1 S3 3.088(3) 6_455
La1 S2 3.1062(19) .
La1 Sb1 3.559(3) 4_334
La1 Sb1 3.595(3) .
Si1 S2 2.083(6) 1_556
Si1 S1 2.138(3) .
Si1 S1 2.138(3) 3_445
Si1 S1 2.138(3) 2_455
Sb1 S3 2.725(4) 3_435
Sb1 S3 2.725(4) .
Sb1 S3 2.725(4) 2_345
Sb1 S3 2.741(4) 6_455
Sb1 S3 2.741(4) 5_545
Sb1 S3 2.741(4) 4_335
Sb1 Sb1 2.8774(10) 4_334
Sb1 Sb1 2.8775(9) 4_335
Sb1 La1 3.559(3) 5_545
Sb1 La1 3.559(3) 4_335
Sb1 La1 3.559(3) 6_455
Sb1 La1 3.595(3) 2_345
S1 La1 3.023(2) 3_445
S1 La1 3.051(2) 4_345
S2 Si1 2.083(6) 1_554
S2 La1 3.1062(19) 3_445
S2 La1 3.1062(19) 2_455
S3 Sb1 2.741(4) 4_334
S3 La1 2.9328(19) 3_435
S3 La1 2.974(3) 5_545
S3 La1 3.088(3) 5_544
